data_4084926
loop_
_publ_author_name
'Hlina, Johann'
'Arp, Henning'
'Walewska, Ma\/lgorzata'
'Fl\"orke, Ulrich'
'Zangger, Klaus'
'Marschner, Christoph'
'Baumgartner, Judith'

_publ_section_title
;
 Coordination Chemistry of Cyclic Disilylated Germylenes and Stannylenes
 with Group 11 Metals.
;
_journal_issue 24
_journal_name_full Organometallics
_journal_page_first 7069
_journal_page_last 7077
_journal_paper_doi 10.1021/om500668r
_journal_volume 33
_journal_year 2014
_chemical_formula_sum 'C41 H63 Au B F15 N P Si8 Sn'
_chemical_formula_weight 1437.08
_chemical_name_systematic
;
 ?
;
_space_group_IT_number 14
_symmetry_cell_setting monoclinic
_symmetry_space_group_name_Hall '-P 2ybc'
_symmetry_space_group_name_H-M 'P 1 21/c 1'
_atom_sites_solution_hydrogens geom
_atom_sites_solution_primary direct
_atom_sites_solution_secondary difmap
_audit_creation_method SHELXL-97
_cell_angle_alpha 90.00
_cell_angle_beta 106.54(3)
_cell_angle_gamma 90.00
_cell_formula_units_Z 4
_cell_length_a 13.099(3)
_cell_length_b 25.632(5)
_cell_length_c 18.775(4)
_cell_measurement_reflns_used 18087
_cell_measurement_temperature 100(2)
_cell_measurement_theta_max 52.522
_cell_measurement_theta_min 4.519
_cell_volume 6043(2)
_computing_cell_refinement 'Bruker XSCANS'
_computing_data_collection 'Bruker XSCANS'
_computing_data_reduction 'Bruker SHELXTL'
_computing_molecular_graphics 'Bruker SHELXTL'
_computing_publication_material 'Bruker SHELXTL'
_computing_structure_refinement 'SHELXL-97 (Sheldrick, 1997)'
_computing_structure_solution 'SHELXS-97 (Sheldrick, 1990)'
_diffrn_ambient_temperature 100(2)
_diffrn_measured_fraction_theta_full 0.998
_diffrn_measured_fraction_theta_max 0.998
_diffrn_measurement_device_type 'SMART APEX'
_diffrn_measurement_method '\w scans'
_diffrn_radiation_monochromator graphite
_diffrn_radiation_source 'fine-focus sealed tube'
_diffrn_radiation_type MoK\a
_diffrn_radiation_wavelength 0.71073
_diffrn_reflns_av_R_equivalents 0.0414
_diffrn_reflns_av_sigmaI/netI 0.0376
_diffrn_reflns_limit_h_max 16
_diffrn_reflns_limit_h_min -16
_diffrn_reflns_limit_k_max 32
_diffrn_reflns_limit_k_min -31
_diffrn_reflns_limit_l_max 23
_diffrn_reflns_limit_l_min -23
_diffrn_reflns_number 48105
_diffrn_reflns_theta_full 26.35
_diffrn_reflns_theta_max 26.35
_diffrn_reflns_theta_min 1.38
_exptl_absorpt_coefficient_mu 3.098
_exptl_absorpt_correction_T_max 0.6709
_exptl_absorpt_correction_T_min 0.5235
_exptl_absorpt_correction_type multi-scan
_exptl_absorpt_process_details SADABS
_exptl_crystal_colour colorless
_exptl_crystal_density_diffrn 1.579
_exptl_crystal_density_method 'not measured'
_exptl_crystal_description blocks
_exptl_crystal_F_000 2848
_exptl_crystal_size_max 0.24
_exptl_crystal_size_mid 0.18
_exptl_crystal_size_min 0.14
_platon_squeeze_details
;
;
_refine_diff_density_max 1.158
_refine_diff_density_min -4.009
_refine_diff_density_rms 0.108
_refine_ls_extinction_method none
_refine_ls_goodness_of_fit_ref 1.046
_refine_ls_hydrogen_treatment constr
_refine_ls_matrix_type full
_refine_ls_number_parameters 641
_refine_ls_number_reflns 12315
_refine_ls_number_restraints 0
_refine_ls_restrained_S_all 1.046
_refine_ls_R_factor_all 0.0381
_refine_ls_R_factor_gt 0.0330
_refine_ls_shift/su_max 0.008
_refine_ls_shift/su_mean 0.000
_refine_ls_structure_factor_coef Fsqd
_refine_ls_weighting_details 'calc w=1/[\s^2^(Fo^2^)+(0.0398P)^2^+3.7977P] where P=(Fo^2^+2Fc^2^)/3'
_refine_ls_weighting_scheme calc
_refine_ls_wR_factor_gt 0.0757
_refine_ls_wR_factor_ref 0.0778
_reflns_number_gt 11046
_reflns_number_total 12315
_reflns_threshold_expression >2sigma(I)
_cod_data_source_file om500668r_si_002.cif
_cod_data_source_block 13_1007j
_cod_depositor_comments 'Adding full bibliography for 4084918--4084926.cif.'
_cod_original_sg_symbol_H-M P2(1)/c
_cod_database_code 4084926

loop_
_symmetry_equiv_pos_as_xyz
'x, y, z'
'-x, y+1/2, -z+1/2'
'-x, -y, -z'
'x, -y-1/2, z-1/2'

loop_
_atom_site_label
_atom_site_type_symbol
_atom_site_fract_x
_atom_site_fract_y
_atom_site_fract_z
_atom_site_U_iso_or_equiv
_atom_site_adp_type
_atom_site_occupancy
_atom_site_symmetry_multiplicity
_atom_site_calc_flag
_atom_site_refinement_flags
Au1 Au 0.071347(10) 0.338588(5) 0.681425(8) 0.01927(5) Uani 1 1 d .
B1 B 0.4545(3) 0.26929(14) 0.9112(2) 0.0149(8) Uani 1 1 d .
Si1 Si 0.33014(8) 0.45180(4) 0.68576(5) 0.0169(2) Uani 1 1 d .
Si2 Si 0.31621(8) 0.53945(4) 0.72008(6) 0.0204(2) Uani 1 1 d .
Si3 Si 0.27497(8) 0.54015(4) 0.83421(6) 0.0198(2) Uani 1 1 d .
Si4 Si 0.16643(7) 0.46868(4) 0.84150(5) 0.0162(2) Uani 1 1 d .
Si5 Si 0.50718(8) 0.42229(4) 0.71457(6) 0.0200(2) Uani 1 1 d .
Si6 Si 0.24672(8) 0.43590(4) 0.55918(5) 0.0219(2) Uani 1 1 d .
Si7 Si 0.19260(8) 0.44160(4) 0.96480(5) 0.0194(2) Uani 1 1 d .
Si8 Si -0.01408(8) 0.48677(4) 0.78474(6) 0.0246(2) Uani 1 1 d .
Sn2 Sn 0.217275(17) 0.400981(9) 0.755539(12) 0.01407(6) Uani 1 1 d .
C1 C 0.4496(3) 0.27574(12) 0.99726(18) 0.0156(7) Uani 1 1 d .
C2 C 0.3519(3) 0.27775(13) 1.01190(19) 0.0202(7) Uani 1 1 d .
C3 C 0.3390(3) 0.28096(15) 1.0821(2) 0.0253(8) Uani 1 1 d .
C4 C 0.4282(3) 0.28166(15) 1.1428(2) 0.0266(8) Uani 1 1 d .
C5 C 0.5270(3) 0.27899(15) 1.1318(2) 0.0248(8) Uani 1 1 d .
C6 C 0.5358(3) 0.27592(13) 1.06059(19) 0.0189(7) Uani 1 1 d .
C7 C 0.4000(3) 0.21309(13) 0.88181(18) 0.0151(7) Uani 1 1 d .
C8 C 0.3096(3) 0.20333(14) 0.8230(2) 0.0195(7) Uani 1 1 d .
C9 C 0.2735(3) 0.15355(14) 0.8017(2) 0.0239(8) Uani 1 1 d .
C10 C 0.3252(3) 0.11098(13) 0.8389(2) 0.0220(8) Uani 1 1 d .
C11 C 0.4140(3) 0.11845(13) 0.8984(2) 0.0205(8) Uani 1 1 d .
C12 C 0.4480(3) 0.16869(14) 0.91798(19) 0.0181(7) Uani 1 1 d .
C13 C 0.5730(3) 0.27796(12) 0.89954(18) 0.0149(7) Uani 1 1 d .
C14 C 0.6271(3) 0.24345(13) 0.86712(18) 0.0164(7) Uani 1 1 d .
C15 C 0.7267(3) 0.25351(14) 0.85772(19) 0.0182(7) Uani 1 1 d .
C16 C 0.7761(3) 0.30012(14) 0.8813(2) 0.0209(8) Uani 1 1 d .
C17 C 0.7266(3) 0.33574(13) 0.9150(2) 0.0199(8) Uani 1 1 d .
C18 C 0.6270(3) 0.32428(13) 0.92255(19) 0.0175(7) Uani 1 1 d .
C19 C 0.3340(3) 0.34731(13) 0.83150(19) 0.0161(7) Uani 1 1 d .
C20 C 0.2126(4) 0.57558(16) 0.6459(2) 0.0359(10) Uani 1 1 d .
H20A H 0.1994 0.6097 0.6650 0.054 Uiso 1 1 calc R
H20B H 0.1463 0.5554 0.6321 0.054 Uiso 1 1 calc R
H20C H 0.2382 0.5803 0.6022 0.054 Uiso 1 1 calc R
C21 C 0.4450(3) 0.57609(15) 0.7329(3) 0.0346(10) Uani 1 1 d .
H21A H 0.4646 0.5757 0.6863 0.052 Uiso 1 1 calc R
H21B H 0.5013 0.5594 0.7721 0.052 Uiso 1 1 calc R
H21C H 0.4359 0.6123 0.7469 0.052 Uiso 1 1 calc R
C22 C 0.2144(4) 0.60516(15) 0.8468(3) 0.0388(11) Uani 1 1 d .
H22A H 0.1970 0.6054 0.8942 0.058 Uiso 1 1 calc R
H22B H 0.1494 0.6107 0.8060 0.058 Uiso 1 1 calc R
H22C H 0.2654 0.6331 0.8466 0.058 Uiso 1 1 calc R
C23 C 0.4042(3) 0.53502(18) 0.9091(2) 0.0351(10) Uani 1 1 d .
H23A H 0.4510 0.5638 0.9043 0.053 Uiso 1 1 calc R
H23B H 0.4385 0.5017 0.9044 0.053 Uiso 1 1 calc R
H23C H 0.3908 0.5368 0.9578 0.053 Uiso 1 1 calc R
C24 C 0.5845(3) 0.44486(16) 0.8095(2) 0.0324(9) Uani 1 1 d .
H24A H 0.6575 0.4315 0.8211 0.049 Uiso 1 1 calc R
H24B H 0.5505 0.4318 0.8462 0.049 Uiso 1 1 calc R
H24C H 0.5859 0.4831 0.8108 0.049 Uiso 1 1 calc R
C25 C 0.5149(3) 0.34949(14) 0.7111(2) 0.0271(9) Uani 1 1 d .
H25A H 0.5896 0.3386 0.7270 0.041 Uiso 1 1 calc R
H25B H 0.4817 0.3375 0.6602 0.041 Uiso 1 1 calc R
H25C H 0.4772 0.3343 0.7444 0.041 Uiso 1 1 calc R
C26 C 0.5694(3) 0.44875(15) 0.6439(2) 0.0293(9) Uani 1 1 d .
H26A H 0.5599 0.4867 0.6404 0.044 Uiso 1 1 calc R
H26B H 0.5354 0.4329 0.5954 0.044 Uiso 1 1 calc R
H26C H 0.6456 0.4405 0.6588 0.044 Uiso 1 1 calc R
C27 C 0.2807(3) 0.36763(15) 0.5367(2) 0.0286(9) Uani 1 1 d .
H27A H 0.2601 0.3429 0.5699 0.043 Uiso 1 1 calc R
H27B H 0.3575 0.3651 0.5434 0.043 Uiso 1 1 calc R
H27C H 0.2422 0.3594 0.4850 0.043 Uiso 1 1 calc R
C28 C 0.2933(3) 0.48518(16) 0.5012(2) 0.0302(9) Uani 1 1 d .
H28A H 0.2662 0.4757 0.4486 0.045 Uiso 1 1 calc R
H28B H 0.3713 0.4857 0.5157 0.045 Uiso 1 1 calc R
H28C H 0.2665 0.5198 0.5090 0.045 Uiso 1 1 calc R
C29 C 0.0978(3) 0.44000(18) 0.5356(2) 0.0333(10) Uani 1 1 d .
H29A H 0.0771 0.4750 0.5475 0.050 Uiso 1 1 calc R
H29B H 0.0717 0.4140 0.5645 0.050 Uiso 1 1 calc R
H29C H 0.0667 0.4332 0.4824 0.050 Uiso 1 1 calc R
C30 C 0.3293(3) 0.41482(16) 1.0038(2) 0.0300(9) Uani 1 1 d .
H30A H 0.3389 0.4038 1.0553 0.045 Uiso 1 1 calc R
H30B H 0.3818 0.4418 1.0026 0.045 Uiso 1 1 calc R
H30C H 0.3392 0.3848 0.9741 0.045 Uiso 1 1 calc R
C31 C 0.0942(3) 0.39121(17) 0.9738(2) 0.0347(10) Uani 1 1 d .
H31A H 0.0947 0.3622 0.9400 0.052 Uiso 1 1 calc R
H31B H 0.0228 0.4067 0.9612 0.052 Uiso 1 1 calc R
H31C H 0.1132 0.3783 1.0251 0.052 Uiso 1 1 calc R
C32 C 0.1817(4) 0.50075(16) 1.0202(2) 0.0353(10) Uani 1 1 d .
H32A H 0.1096 0.5151 1.0023 0.053 Uiso 1 1 calc R
H32B H 0.2334 0.5270 1.0148 0.053 Uiso 1 1 calc R
H32C H 0.1963 0.4912 1.0727 0.053 Uiso 1 1 calc R
C33 C -0.0992(3) 0.42886(18) 0.7892(3) 0.0408(11) Uani 1 1 d .
H33A H -0.1726 0.4357 0.7596 0.061 Uiso 1 1 calc R
H33B H -0.0976 0.4224 0.8409 0.061 Uiso 1 1 calc R
H33C H -0.0719 0.3982 0.7694 0.061 Uiso 1 1 calc R
C34 C -0.0558(3) 0.54245(17) 0.8333(2) 0.0364(10) Uani 1 1 d .
H34A H -0.0200 0.5743 0.8243 0.055 Uiso 1 1 calc R
H34B H -0.0364 0.5353 0.8868 0.055 Uiso 1 1 calc R
H34C H -0.1331 0.5471 0.8144 0.055 Uiso 1 1 calc R
C35 C -0.0371(4) 0.5042(2) 0.6847(2) 0.0532(14) Uani 1 1 d .
H35A H -0.1132 0.5105 0.6618 0.080 Uiso 1 1 calc R
H35B H -0.0134 0.4755 0.6589 0.080 Uiso 1 1 calc R
H35C H 0.0031 0.5359 0.6810 0.080 Uiso 1 1 calc R
C36 C -0.1769(3) 0.31900(16) 0.5522(2) 0.0299(9) Uani 1 1 d .
H36A H -0.1524 0.3360 0.5126 0.036 Uiso 1 1 calc R
H36B H -0.2318 0.2930 0.5282 0.036 Uiso 1 1 calc R
C37 C -0.2275(4) 0.36018(18) 0.5903(3) 0.0451(12) Uani 1 1 d .
H37A H -0.2586 0.3432 0.6260 0.068 Uiso 1 1 calc R
H37B H -0.2834 0.3786 0.5528 0.068 Uiso 1 1 calc R
H37C H -0.1730 0.3851 0.6164 0.068 Uiso 1 1 calc R
C38 C -0.0216(3) 0.23847(16) 0.5568(2) 0.0329(10) Uani 1 1 d .
H38A H 0.0353 0.2163 0.5884 0.039 Uiso 1 1 calc R
H38B H -0.0823 0.2155 0.5324 0.039 Uiso 1 1 calc R
C39 C 0.0194(3) 0.26432(18) 0.4977(2) 0.0401(11) Uani 1 1 d .
H39A H -0.0392 0.2826 0.4623 0.060 Uiso 1 1 calc R
H39B H 0.0485 0.2377 0.4714 0.060 Uiso 1 1 calc R
H39C H 0.0755 0.2893 0.5211 0.060 Uiso 1 1 calc R
C40 C -0.1194(3) 0.24647(16) 0.6765(2) 0.0303(9) Uani 1 1 d .
H40A H -0.1597 0.2696 0.7010 0.036 Uiso 1 1 calc R
H40B H -0.1699 0.2207 0.6465 0.036 Uiso 1 1 calc R
C41 C -0.0345(3) 0.21782(18) 0.7359(3) 0.0396(11) Uani 1 1 d .
H41A H 0.0033 0.1934 0.7122 0.059 Uiso 1 1 calc R
H41B H -0.0682 0.1985 0.7682 0.059 Uiso 1 1 calc R
H41C H 0.0162 0.2431 0.7657 0.059 Uiso 1 1 calc R
F1 F 0.26112(15) 0.27668(8) 0.95455(11) 0.0254(5) Uani 1 1 d .
F2 F 0.24172(18) 0.28349(10) 1.09242(13) 0.0374(6) Uani 1 1 d .
F3 F 0.41774(19) 0.28434(11) 1.21155(12) 0.0405(6) Uani 1 1 d .
F4 F 0.61463(18) 0.27885(9) 1.19020(11) 0.0336(5) Uani 1 1 d .
F5 F 0.63672(15) 0.27215(8) 1.05540(11) 0.0245(5) Uani 1 1 d .
F6 F 0.18744(18) 0.14689(9) 0.74279(14) 0.0387(6) Uani 1 1 d .
F7 F 0.29097(18) 0.06277(8) 0.81725(13) 0.0324(5) Uani 1 1 d .
F8 F 0.46751(17) 0.07719(8) 0.93551(12) 0.0272(5) Uani 1 1 d .
F9 F 0.53702(16) 0.17345(8) 0.97634(11) 0.0232(5) Uani 1 1 d .
F10 F 0.25437(17) 0.24274(8) 0.78236(12) 0.0286(5) Uani 1 1 d .
F11 F 0.58733(15) 0.19636(7) 0.84178(11) 0.0212(4) Uani 1 1 d .
F12 F 0.77547(16) 0.21806(8) 0.82598(12) 0.0255(5) Uani 1 1 d .
F13 F 0.87188(16) 0.31075(9) 0.87227(12) 0.0295(5) Uani 1 1 d .
F14 F 0.77589(17) 0.38076(8) 0.94140(12) 0.0292(5) Uani 1 1 d .
F15 F 0.58292(16) 0.36072(8) 0.95686(11) 0.0242(5) Uani 1 1 d .
N1 N 0.3851(2) 0.31481(11) 0.86568(15) 0.0157(6) Uani 1 1 d .
P3 P -0.06450(7) 0.28520(4) 0.61526(6) 0.0239(2) Uani 1 1 d .

loop_
_atom_site_aniso_label
_atom_site_aniso_U_11
_atom_site_aniso_U_22
_atom_site_aniso_U_33
_atom_site_aniso_U_23
_atom_site_aniso_U_13
_atom_site_aniso_U_12
Au1 0.01574(8) 0.01813(8) 0.02177(8) -0.00359(5) 0.00183(5) -0.00284(5)
B1 0.0171(19) 0.0112(18) 0.0164(19) 0.0016(15) 0.0048(15) 0.0066(15)
Si1 0.0178(5) 0.0155(5) 0.0175(5) 0.0022(4) 0.0052(4) 0.0016(4)
Si2 0.0252(5) 0.0136(5) 0.0239(5) 0.0035(4) 0.0094(4) 0.0015(4)
Si3 0.0227(5) 0.0151(5) 0.0220(5) -0.0013(4) 0.0069(4) -0.0021(4)
Si4 0.0154(5) 0.0144(5) 0.0180(5) 0.0000(4) 0.0035(4) 0.0016(4)
Si5 0.0183(5) 0.0190(5) 0.0226(5) 0.0032(4) 0.0056(4) 0.0022(4)
Si6 0.0231(5) 0.0252(5) 0.0170(5) 0.0018(4) 0.0052(4) 0.0028(4)
Si7 0.0225(5) 0.0179(5) 0.0171(5) -0.0014(4) 0.0047(4) -0.0012(4)
Si8 0.0170(5) 0.0337(6) 0.0220(5) 0.0036(4) 0.0039(4) 0.0069(4)
Sn2 0.01321(12) 0.01260(11) 0.01501(12) 0.00001(9) 0.00176(9) 0.00037(9)
C1 0.0213(18) 0.0090(15) 0.0161(17) 0.0015(13) 0.0048(14) 0.0008(13)
C2 0.0221(19) 0.0180(18) 0.0177(18) 0.0009(14) 0.0013(14) 0.0010(15)
C3 0.024(2) 0.028(2) 0.027(2) -0.0028(17) 0.0121(16) -0.0010(16)
C4 0.036(2) 0.030(2) 0.0156(18) -0.0002(16) 0.0093(16) 0.0000(17)
C5 0.025(2) 0.028(2) 0.0173(18) -0.0007(16) -0.0005(15) -0.0015(16)
C6 0.0200(18) 0.0173(17) 0.0195(18) -0.0036(14) 0.0061(14) -0.0001(14)
C7 0.0154(16) 0.0158(17) 0.0158(17) 0.0007(13) 0.0071(13) 0.0010(13)
C8 0.0184(18) 0.0180(18) 0.0209(18) 0.0018(15) 0.0039(14) 0.0031(14)
C9 0.0178(19) 0.025(2) 0.025(2) -0.0078(16) 0.0002(15) -0.0005(15)
C10 0.0244(19) 0.0151(17) 0.030(2) -0.0038(15) 0.0126(16) -0.0028(15)
C11 0.0254(19) 0.0151(17) 0.0232(19) 0.0053(15) 0.0107(15) 0.0023(15)
C12 0.0172(18) 0.0225(18) 0.0135(17) 0.0000(14) 0.0024(14) 0.0011(14)
C13 0.0171(17) 0.0127(16) 0.0118(16) 0.0020(13) -0.0007(13) 0.0004(13)
C14 0.0199(18) 0.0142(16) 0.0139(17) 0.0028(13) 0.0029(14) -0.0008(14)
C15 0.0172(17) 0.0202(18) 0.0179(18) 0.0027(14) 0.0058(14) 0.0063(14)
C16 0.0149(17) 0.0232(19) 0.0223(19) 0.0047(15) 0.0014(14) -0.0017(15)
C17 0.027(2) 0.0129(17) 0.0187(18) 0.0011(14) 0.0045(15) -0.0016(14)
C18 0.0180(18) 0.0179(17) 0.0151(17) 0.0026(14) 0.0023(14) 0.0020(14)
C19 0.0146(17) 0.0165(17) 0.0182(18) -0.0035(14) 0.0065(14) -0.0030(14)
C20 0.050(3) 0.023(2) 0.034(2) 0.0085(18) 0.011(2) 0.0135(19)
C21 0.038(2) 0.021(2) 0.050(3) 0.0015(19) 0.022(2) -0.0092(18)
C22 0.056(3) 0.018(2) 0.051(3) -0.0033(19) 0.029(2) 0.0027(19)
C23 0.029(2) 0.047(3) 0.025(2) 0.0016(19) 0.0009(17) -0.013(2)
C24 0.030(2) 0.031(2) 0.030(2) 0.0034(18) -0.0015(18) 0.0046(18)
C25 0.029(2) 0.0219(19) 0.032(2) 0.0070(16) 0.0106(17) 0.0076(16)
C26 0.025(2) 0.027(2) 0.037(2) 0.0057(18) 0.0115(18) 0.0009(17)
C27 0.033(2) 0.029(2) 0.025(2) -0.0039(17) 0.0103(17) 0.0015(17)
C28 0.039(2) 0.032(2) 0.0195(19) 0.0070(17) 0.0082(17) 0.0032(18)
C29 0.026(2) 0.051(3) 0.020(2) 0.0055(19) 0.0029(16) 0.0062(19)
C30 0.030(2) 0.031(2) 0.023(2) 0.0055(17) -0.0016(17) 0.0016(18)
C31 0.036(2) 0.036(2) 0.031(2) 0.0023(19) 0.0070(19) -0.0098(19)
C32 0.052(3) 0.028(2) 0.026(2) -0.0090(18) 0.012(2) -0.001(2)
C33 0.022(2) 0.049(3) 0.047(3) -0.003(2) 0.0037(19) -0.005(2)
C34 0.031(2) 0.039(3) 0.041(3) 0.010(2) 0.014(2) 0.0191(19)
C35 0.032(3) 0.098(4) 0.027(2) 0.014(3) 0.0040(19) 0.023(3)
C36 0.023(2) 0.033(2) 0.030(2) -0.0058(18) 0.0018(17) -0.0061(17)
C37 0.034(3) 0.040(3) 0.052(3) -0.012(2) -0.002(2) 0.009(2)
C38 0.026(2) 0.031(2) 0.039(2) -0.0146(19) 0.0055(18) -0.0054(17)
C39 0.032(2) 0.049(3) 0.039(3) -0.016(2) 0.010(2) -0.005(2)
C40 0.0185(19) 0.029(2) 0.042(2) -0.0018(19) 0.0077(17) -0.0038(16)
C41 0.028(2) 0.041(3) 0.047(3) 0.008(2) 0.008(2) -0.0009(19)
F1 0.0162(10) 0.0375(13) 0.0213(11) 0.0026(9) 0.0036(8) 0.0004(9)
F2 0.0261(12) 0.0604(17) 0.0303(13) 0.0007(12) 0.0154(10) 0.0017(11)
F3 0.0414(14) 0.0661(18) 0.0178(12) -0.0068(11) 0.0144(11) -0.0016(13)
F4 0.0313(12) 0.0519(15) 0.0137(11) -0.0024(10) 0.0003(9) -0.0034(11)
F5 0.0174(10) 0.0366(13) 0.0181(10) 0.0021(9) 0.0028(8) 0.0048(9)
F6 0.0252(12) 0.0279(12) 0.0470(15) -0.0088(11) -0.0158(11) -0.0016(10)
F7 0.0338(13) 0.0176(11) 0.0432(14) -0.0061(10) 0.0066(11) -0.0074(10)
F8 0.0346(12) 0.0170(11) 0.0285(12) 0.0046(9) 0.0064(10) 0.0031(9)
F9 0.0263(11) 0.0195(11) 0.0182(11) 0.0029(8) -0.0026(9) 0.0032(9)
F10 0.0254(12) 0.0214(11) 0.0299(12) -0.0010(9) -0.0069(9) 0.0047(9)
F11 0.0216(11) 0.0173(10) 0.0259(11) -0.0063(9) 0.0087(9) -0.0034(8)
F12 0.0228(11) 0.0260(11) 0.0306(12) -0.0032(9) 0.0122(9) 0.0042(9)
F13 0.0178(11) 0.0321(13) 0.0400(13) 0.0035(10) 0.0105(10) -0.0047(9)
F14 0.0254(12) 0.0218(11) 0.0378(13) -0.0054(10) 0.0047(10) -0.0084(9)
F15 0.0286(12) 0.0157(10) 0.0291(12) -0.0059(9) 0.0096(9) 0.0003(9)
N1 0.0174(15) 0.0158(15) 0.0137(14) -0.0010(12) 0.0043(12) 0.0000(12)
P3 0.0175(5) 0.0216(5) 0.0295(5) -0.0056(4) 0.0019(4) -0.0040(4)

loop_
_atom_type_symbol
_atom_type_description
_atom_type_scat_dispersion_real
_atom_type_scat_dispersion_imag
_atom_type_scat_source
C C 0.0033 0.0016 'International Tables Vol C Tables 4.2.6.8 and 6.1.1.4'
H H 0.0000 0.0000 'International Tables Vol C Tables 4.2.6.8 and 6.1.1.4'
B B 0.0013 0.0007 'International Tables Vol C Tables 4.2.6.8 and 6.1.1.4'
N N 0.0061 0.0033 'International Tables Vol C Tables 4.2.6.8 and 6.1.1.4'
F F 0.0171 0.0103 'International Tables Vol C Tables 4.2.6.8 and 6.1.1.4'
Si Si 0.0817 0.0704 'International Tables Vol C Tables 4.2.6.8 and 6.1.1.4'
P P 0.1023 0.0942 'International Tables Vol C Tables 4.2.6.8 and 6.1.1.4'
Sn Sn -0.6537 1.4246 'International Tables Vol C Tables 4.2.6.8 and 6.1.1.4'
Au Au -2.0133 8.8022 'International Tables Vol C Tables 4.2.6.8 and 6.1.1.4'

loop_
_geom_angle_atom_site_label_1
_geom_angle_atom_site_label_2
_geom_angle_atom_site_label_3
_geom_angle
P3 Au1 Sn2 177.67(3)
N1 B1 C7 110.0(3)
N1 B1 C13 104.5(3)
C7 B1 C13 114.4(3)
N1 B1 C1 106.3(3)
C7 B1 C1 106.6(3)
C13 B1 C1 114.8(3)
Si5 Si1 Si6 108.71(6)
Si5 Si1 Si2 113.05(5)
Si6 Si1 Si2 113.04(5)
Si5 Si1 Sn2 112.94(5)
Si6 Si1 Sn2 104.84(5)
Si2 Si1 Sn2 103.97(4)
C21 Si2 C20 106.2(2)
C21 Si2 Si3 107.99(15)
C20 Si2 Si3 111.37(14)
C21 Si2 Si1 111.93(14)
C20 Si2 Si1 111.18(14)
Si3 Si2 Si1 108.15(5)
C23 Si3 C22 106.9(2)
C23 Si3 Si4 109.57(14)
C22 Si3 Si4 113.47(15)
C23 Si3 Si2 106.86(14)
C22 Si3 Si2 109.48(15)
Si4 Si3 Si2 110.30(5)
Si7 Si4 Si3 111.57(5)
Si7 Si4 Si8 110.60(6)
Si3 Si4 Si8 111.60(5)
Si7 Si4 Sn2 115.25(5)
Si3 Si4 Sn2 102.69(5)
Si8 Si4 Sn2 104.76(5)
C25 Si5 C26 107.36(18)
C25 Si5 C24 108.73(18)
C26 Si5 C24 109.63(19)
C25 Si5 Si1 111.85(13)
C26 Si5 Si1 108.70(13)
C24 Si5 Si1 110.50(14)
C29 Si6 C28 108.20(19)
C29 Si6 C27 107.2(2)
C28 Si6 C27 110.99(18)
C29 Si6 Si1 112.45(14)
C28 Si6 Si1 109.57(14)
C27 Si6 Si1 108.45(13)
C30 Si7 C31 108.73(19)
C30 Si7 C32 107.3(2)
C31 Si7 C32 110.3(2)
C30 Si7 Si4 110.55(14)
C31 Si7 Si4 112.56(14)
C32 Si7 Si4 107.27(14)
C34 Si8 C35 108.9(2)
C34 Si8 C33 109.0(2)
C35 Si8 C33 107.9(2)
C34 Si8 Si4 109.15(15)
C35 Si8 Si4 110.93(15)
C33 Si8 Si4 111.03(15)
C19 Sn2 Au1 103.28(9)
C19 Sn2 Si4 105.39(9)
Au1 Sn2 Si4 118.10(3)
C19 Sn2 Si1 104.26(9)
Au1 Sn2 Si1 118.82(3)
Si4 Sn2 Si1 105.32(4)
C2 C1 C6 113.7(3)
C2 C1 B1 119.8(3)
C6 C1 B1 126.3(3)
F1 C2 C3 116.2(3)
F1 C2 C1 119.5(3)
C3 C2 C1 124.3(3)
F2 C3 C2 121.3(3)
F2 C3 C4 119.6(3)
C2 C3 C4 119.0(3)
F3 C4 C5 120.6(3)
F3 C4 C3 120.1(3)
C5 C4 C3 119.3(3)
F4 C5 C4 120.2(3)
F4 C5 C6 120.3(3)
C4 C5 C6 119.6(3)
F5 C6 C5 115.3(3)
F5 C6 C1 120.7(3)
C5 C6 C1 124.0(3)
C12 C7 C8 114.0(3)
C12 C7 B1 117.8(3)
C8 C7 B1 128.1(3)
F10 C8 C9 116.4(3)
F10 C8 C7 120.9(3)
C9 C8 C7 122.7(3)
F6 C9 C10 119.7(3)
F6 C9 C8 119.6(3)
C10 C9 C8 120.7(3)
F7 C10 C9 120.5(3)
F7 C10 C11 120.5(3)
C9 C10 C11 119.0(3)
F8 C11 C10 120.3(3)
F8 C11 C12 121.0(3)
C10 C11 C12 118.7(3)
F9 C12 C11 115.9(3)
F9 C12 C7 119.2(3)
C11 C12 C7 124.9(3)
C14 C13 C18 113.9(3)
C14 C13 B1 126.6(3)
C18 C13 B1 119.5(3)
F11 C14 C13 122.3(3)
F11 C14 C15 113.9(3)
C13 C14 C15 123.8(3)
F12 C15 C16 119.5(3)
F12 C15 C14 120.9(3)
C16 C15 C14 119.7(3)
F13 C16 C15 120.6(3)
F13 C16 C17 120.3(3)
C15 C16 C17 119.1(3)
F14 C17 C16 119.9(3)
F14 C17 C18 120.8(3)
C16 C17 C18 119.2(3)
F15 C18 C17 116.4(3)
F15 C18 C13 119.3(3)
C17 C18 C13 124.3(3)
N1 C19 Sn2 171.1(3)
C37 C36 P3 113.7(3)
C39 C38 P3 112.9(3)
C41 C40 P3 112.9(3)
C19 N1 B1 178.7(3)
C40 P3 C38 105.6(2)
C40 P3 C36 106.19(19)
C38 P3 C36 104.60(19)
C40 P3 Au1 111.52(14)
C38 P3 Au1 113.11(13)
C36 P3 Au1 115.08(14)

loop_
_geom_bond_atom_site_label_1
_geom_bond_atom_site_label_2
_geom_bond_distance
Au1 P3 2.3074(11)
Au1 Sn2 2.5756(7)
B1 N1 1.573(4)
B1 C7 1.632(5)
B1 C13 1.642(5)
B1 C1 1.644(5)
Si1 Si5 2.3514(14)
Si1 Si6 2.3517(15)
Si1 Si2 2.3585(14)
Si1 Sn2 2.5888(11)
Si2 C21 1.885(4)
Si2 C20 1.887(4)
Si2 Si3 2.3545(15)
Si3 C23 1.872(4)
Si3 C22 1.889(4)
Si3 Si4 2.3467(14)
Si4 Si7 2.3466(14)
Si4 Si8 2.3468(15)
Si4 Sn2 2.5829(10)
Si5 C25 1.871(4)
Si5 C26 1.872(4)
Si5 C24 1.873(4)
Si6 C29 1.877(4)
Si6 C28 1.879(4)
Si6 C27 1.883(4)
Si7 C30 1.863(4)
Si7 C31 1.867(4)
Si7 C32 1.867(4)
Si8 C34 1.858(4)
Si8 C35 1.870(4)
Si8 C33 1.873(4)
Sn2 C19 2.241(4)
C1 C2 1.385(5)
C1 C6 1.387(5)
C2 F1 1.358(4)
C2 C3 1.377(5)
C3 F2 1.344(4)
C3 C4 1.381(5)
C4 F3 1.338(4)
C4 C5 1.368(5)
C5 F4 1.343(4)
C5 C6 1.377(5)
C6 F5 1.357(4)
C7 C12 1.381(5)
C7 C8 1.393(5)
C8 F10 1.346(4)
C8 C9 1.380(5)
C9 F6 1.346(4)
C9 C10 1.367(5)
C10 F7 1.338(4)
C10 C11 1.377(5)
C11 F8 1.348(4)
C11 C12 1.378(5)
C12 F9 1.359(4)
C13 C14 1.379(5)
C13 C18 1.387(5)
C14 F11 1.347(4)
C14 C15 1.389(5)
C15 F12 1.344(4)
C15 C16 1.371(5)
C16 F13 1.341(4)
C16 C17 1.374(5)
C17 F14 1.346(4)
C17 C18 1.382(5)
C18 F15 1.354(4)
C19 N1 1.144(4)
C36 C37 1.528(6)
C36 P3 1.824(4)
C38 C39 1.517(6)
C38 P3 1.818(4)
C40 C41 1.521(6)
C40 P3 1.816(4)

loop_
_geom_torsion_atom_site_label_1
_geom_torsion_atom_site_label_2
_geom_torsion_atom_site_label_3
_geom_torsion_atom_site_label_4
_geom_torsion
Si5 Si1 Si2 C21 19.76(17)
Si6 Si1 Si2 C21 -104.28(16)
Sn2 Si1 Si2 C21 142.60(16)
Si5 Si1 Si2 C20 138.36(16)
Si6 Si1 Si2 C20 14.32(17)
Sn2 Si1 Si2 C20 -98.80(16)
Si5 Si1 Si2 Si3 -99.08(7)
Si6 Si1 Si2 Si3 136.88(6)
Sn2 Si1 Si2 Si3 23.76(6)
C21 Si2 Si3 C23 -36.1(2)
C20 Si2 Si3 C23 -152.3(2)
Si1 Si2 Si3 C23 85.21(16)
C21 Si2 Si3 C22 79.3(2)
C20 Si2 Si3 C22 -36.9(2)
Si1 Si2 Si3 C22 -159.36(17)
C21 Si2 Si3 Si4 -155.13(15)
C20 Si2 Si3 Si4 88.63(16)
Si1 Si2 Si3 Si4 -33.81(7)
C23 Si3 Si4 Si7 33.41(16)
C22 Si3 Si4 Si7 -85.97(17)
Si2 Si3 Si4 Si7 150.78(5)
C23 Si3 Si4 Si8 157.70(16)
C22 Si3 Si4 Si8 38.32(18)
Si2 Si3 Si4 Si8 -84.94(7)
C23 Si3 Si4 Sn2 -90.58(16)
C22 Si3 Si4 Sn2 150.03(17)
Si2 Si3 Si4 Sn2 26.78(6)
Si6 Si1 Si5 C25 -69.13(15)
Si2 Si1 Si5 C25 164.48(14)
Sn2 Si1 Si5 C25 46.78(15)
Si6 Si1 Si5 C26 49.23(15)
Si2 Si1 Si5 C26 -77.15(15)
Sn2 Si1 Si5 C26 165.15(14)
Si6 Si1 Si5 C24 169.58(15)
Si2 Si1 Si5 C24 43.20(16)
Sn2 Si1 Si5 C24 -74.50(15)
Si5 Si1 Si6 C29 163.86(16)
Si2 Si1 Si6 C29 -69.75(17)
Sn2 Si1 Si6 C29 42.83(16)
Si5 Si1 Si6 C28 -75.77(15)
Si2 Si1 Si6 C28 50.62(15)
Sn2 Si1 Si6 C28 163.20(14)
Si5 Si1 Si6 C27 45.52(15)
Si2 Si1 Si6 C27 171.91(14)
Sn2 Si1 Si6 C27 -75.50(14)
Si3 Si4 Si7 C30 -66.36(15)
Si8 Si4 Si7 C30 168.79(15)
Sn2 Si4 Si7 C30 50.23(15)
Si3 Si4 Si7 C31 171.83(16)
Si8 Si4 Si7 C31 46.98(17)
Sn2 Si4 Si7 C31 -71.58(16)
Si3 Si4 Si7 C32 50.35(16)
Si8 Si4 Si7 C32 -74.50(16)
Sn2 Si4 Si7 C32 166.94(16)
Si7 Si4 Si8 C34 63.70(16)
Si3 Si4 Si8 C34 -61.13(16)
Sn2 Si4 Si8 C34 -171.54(15)
Si7 Si4 Si8 C35 -176.4(2)
Si3 Si4 Si8 C35 58.8(2)
Sn2 Si4 Si8 C35 -51.6(2)
Si7 Si4 Si8 C33 -56.43(17)
Si3 Si4 Si8 C33 178.74(16)
Sn2 Si4 Si8 C33 68.33(17)
P3 Au1 Sn2 C19 141.6(7)
P3 Au1 Sn2 Si4 25.8(7)
P3 Au1 Sn2 Si1 -103.6(7)
Si7 Si4 Sn2 C19 -22.78(10)
Si3 Si4 Sn2 C19 98.74(10)
Si8 Si4 Sn2 C19 -144.55(10)
Si7 Si4 Sn2 Au1 91.87(5)
Si3 Si4 Sn2 Au1 -146.61(3)
Si8 Si4 Sn2 Au1 -29.90(5)
Si7 Si4 Sn2 Si1 -132.67(5)
Si3 Si4 Sn2 Si1 -11.15(5)
Si8 Si4 Sn2 Si1 105.56(5)
Si5 Si1 Sn2 C19 4.80(10)
Si6 Si1 Sn2 C19 122.99(10)
Si2 Si1 Sn2 C19 -118.11(10)
Si5 Si1 Sn2 Au1 -109.43(5)
Si6 Si1 Sn2 Au1 8.77(5)
Si2 Si1 Sn2 Au1 127.66(4)
Si5 Si1 Sn2 Si4 115.50(5)
Si6 Si1 Sn2 Si4 -126.31(4)
Si2 Si1 Sn2 Si4 -7.41(5)
N1 B1 C1 C2 54.6(4)
C7 B1 C1 C2 -62.7(4)
C13 B1 C1 C2 169.5(3)
N1 B1 C1 C6 -130.3(3)
C7 B1 C1 C6 112.4(4)
C13 B1 C1 C6 -15.4(5)
C6 C1 C2 F1 -178.6(3)
B1 C1 C2 F1 -2.9(5)
C6 C1 C2 C3 1.6(5)
B1 C1 C2 C3 177.3(3)
F1 C2 C3 F2 -0.8(5)
C1 C2 C3 F2 179.1(3)
F1 C2 C3 C4 179.3(3)
C1 C2 C3 C4 -0.8(6)
F2 C3 C4 F3 0.6(6)
C2 C3 C4 F3 -179.5(3)
F2 C3 C4 C5 179.9(4)
C2 C3 C4 C5 -0.2(6)
F3 C4 C5 F4 0.2(6)
C3 C4 C5 F4 -179.0(3)
F3 C4 C5 C6 179.6(3)
C3 C4 C5 C6 0.3(6)
F4 C5 C6 F5 0.9(5)
C4 C5 C6 F5 -178.5(3)
F4 C5 C6 C1 179.9(3)
C4 C5 C6 C1 0.5(6)
C2 C1 C6 F5 177.6(3)
B1 C1 C6 F5 2.2(5)
C2 C1 C6 C5 -1.4(5)
B1 C1 C6 C5 -176.8(3)
N1 B1 C7 C12 -177.1(3)
C13 B1 C7 C12 65.7(4)
C1 B1 C7 C12 -62.3(4)
N1 B1 C7 C8 3.6(5)
C13 B1 C7 C8 -113.6(4)
C1 B1 C7 C8 118.4(4)
C12 C7 C8 F10 -179.8(3)
B1 C7 C8 F10 -0.5(5)
C12 C7 C8 C9 -1.9(5)
B1 C7 C8 C9 177.4(3)
F10 C8 C9 F6 0.1(5)
C7 C8 C9 F6 -177.9(3)
F10 C8 C9 C10 179.1(3)
C7 C8 C9 C10 1.1(6)
F6 C9 C10 F7 0.0(6)
C8 C9 C10 F7 -178.9(3)
F6 C9 C10 C11 179.1(3)
C8 C9 C10 C11 0.2(6)
F7 C10 C11 F8 0.0(5)
C9 C10 C11 F8 -179.1(3)
F7 C10 C11 C12 178.7(3)
C9 C10 C11 C12 -0.4(5)
F8 C11 C12 F9 -0.3(5)
C10 C11 C12 F9 -179.0(3)
F8 C11 C12 C7 178.1(3)
C10 C11 C12 C7 -0.6(6)
C8 C7 C12 F9 -180.0(3)
B1 C7 C12 F9 0.6(5)
C8 C7 C12 C11 1.7(5)
B1 C7 C12 C11 -177.7(3)
N1 B1 C13 C14 -119.1(3)
C7 B1 C13 C14 1.2(5)
C1 B1 C13 C14 124.9(3)
N1 B1 C13 C18 59.8(4)
C7 B1 C13 C18 -179.9(3)
C1 B1 C13 C18 -56.2(4)
C18 C13 C14 F11 179.6(3)
B1 C13 C14 F11 -1.4(5)
C18 C13 C14 C15 -0.1(5)
B1 C13 C14 C15 178.8(3)
F11 C14 C15 F12 -0.1(5)
C13 C14 C15 F12 179.7(3)
F11 C14 C15 C16 -179.9(3)
C13 C14 C15 C16 -0.1(5)
F12 C15 C16 F13 0.7(5)
C14 C15 C16 F13 -179.5(3)
F12 C15 C16 C17 -178.7(3)
C14 C15 C16 C17 1.1(5)
F13 C16 C17 F14 -2.3(5)
C15 C16 C17 F14 177.1(3)
F13 C16 C17 C18 178.9(3)
C15 C16 C17 C18 -1.7(5)
F14 C17 C18 F15 0.6(5)
C16 C17 C18 F15 179.4(3)
F14 C17 C18 C13 -177.3(3)
C16 C17 C18 C13 1.5(5)
C14 C13 C18 F15 -178.4(3)
B1 C13 C18 F15 2.6(5)
C14 C13 C18 C17 -0.5(5)
B1 C13 C18 C17 -179.6(3)
Au1 Sn2 C19 N1 2.5(19)
Si4 Sn2 C19 N1 127.0(18)
Si1 Sn2 C19 N1 -122.3(18)
Sn2 C19 N1 B1 33(17)
C7 B1 N1 C19 -31(16)
C13 B1 N1 C19 92(16)
C1 B1 N1 C19 -146(16)
C41 C40 P3 C38 72.5(3)
C41 C40 P3 C36 -176.8(3)
C41 C40 P3 Au1 -50.7(3)
C39 C38 P3 C40 175.8(3)
C39 C38 P3 C36 63.9(3)
C39 C38 P3 Au1 -62.0(3)
C37 C36 P3 C40 67.7(4)
C37 C36 P3 C38 179.1(3)
C37 C36 P3 Au1 -56.2(4)
Sn2 Au1 P3 C40 -86.1(7)
Sn2 Au1 P3 C38 155.1(6)
Sn2 Au1 P3 C36 35.0(7)

loop_
_platon_squeeze_void_nr
_platon_squeeze_void_average_x
_platon_squeeze_void_average_y
_platon_squeeze_void_average_z
_platon_squeeze_void_volume
_platon_squeeze_void_count_electrons
_platon_squeeze_void_content
1 -0.050 0.858 0.126 44 3 ' '
2 0.050 0.358 0.374 44 4 ' '
3 -0.050 0.642 0.626 44 4 ' '
4 0.050 0.142 0.874 44 3 ' '
5 0.310 0.422 0.163 25 1 ' '
6 0.310 0.078 0.663 25 1 ' '
7 0.689 0.922 0.337 25 1 ' '
8 0.689 0.578 0.837 25 1 ' '
